data_1562062
loop_
_publ_author_name
'Yang, Gao-Shan'
'Liu, Chong-Bo'
'Liu, Hong'
'Robbins, Julianne'
'Zhang, Z. John'
'Yin, Hong-Shan'
'Wen, Hui-Liang'
'Wang, Yu-Hua'

_publ_section_title
;
 Rational assembly of Pb(II)/Cd(II)/Mn(II) coordination polymers based on
 flexible V-shaped dicarboxylate ligand: Syntheses, helical structures and
 properties
;
_journal_name_full 'Journal of Solid State Chemistry'
_journal_page_first 391
_journal_page_last 401
_journal_paper_doi 10.1016/j.jssc.2014.12.013
_journal_volume 225
_journal_year 2015
_chemical_formula_sum 'C31 H20 Cd F6 N2 O6'
_chemical_formula_weight 742.89
_space_group_IT_number 14
_space_group_name_Hall '-P 2yn'
_space_group_name_H-M_alt 'P 1 21/n 1'
_symmetry_cell_setting monoclinic
_symmetry_space_group_name_H-M 'P 1 21/n 1'
_atom_sites_solution_hydrogens geom
_atom_sites_solution_primary direct
_atom_sites_solution_secondary difmap
_audit_creation_method SHELXL-97
_cell_angle_alpha 90.00
_cell_angle_beta 94.1070(10)
_cell_angle_gamma 90.00
_cell_formula_units_Z 4
_cell_length_a 7.4806(4)
_cell_length_b 33.0680(19)
_cell_length_c 11.6820(7)
_cell_measurement_reflns_used 9353
_cell_measurement_temperature 296(2)
_cell_measurement_theta_max 28.28
_cell_measurement_theta_min 2.46
_cell_volume 2882.3(3)
_computing_cell_refinement 'Bruker SAINT'
_computing_data_collection 'Bruker APEX2'
_computing_data_reduction 'Bruker SAINT'
_computing_molecular_graphics 'Bruker SHELXTL'
_computing_publication_material 'Bruker SHELXTL'
_computing_structure_refinement 'SHELXL-97 (Sheldrick, 2008)'
_computing_structure_solution 'SHELXS-97 (Sheldrick, 2008)'
_diffrn_ambient_temperature 296(2)
_diffrn_measured_fraction_theta_full 0.999
_diffrn_measured_fraction_theta_max 0.999
_diffrn_measurement_device_type 'Bruker APEX-II CCD'
_diffrn_measurement_method '\f and \w scans'
_diffrn_radiation_monochromator graphite
_diffrn_radiation_source 'fine-focus sealed tube'
_diffrn_radiation_type MoK\a
_diffrn_radiation_wavelength 0.71073
_diffrn_reflns_av_R_equivalents 0.0240
_diffrn_reflns_av_sigmaI/netI 0.0205
_diffrn_reflns_limit_h_max 9
_diffrn_reflns_limit_h_min -8
_diffrn_reflns_limit_k_max 40
_diffrn_reflns_limit_k_min -39
_diffrn_reflns_limit_l_max 14
_diffrn_reflns_limit_l_min -14
_diffrn_reflns_number 22072
_diffrn_reflns_theta_full 25.50
_diffrn_reflns_theta_max 25.50
_diffrn_reflns_theta_min 2.54
_exptl_absorpt_coefficient_mu 0.845
_exptl_absorpt_correction_T_max 0.8837
_exptl_absorpt_correction_T_min 0.8358
_exptl_absorpt_correction_type multi-scan
_exptl_absorpt_process_details sadabs
_exptl_crystal_colour colourless
_exptl_crystal_density_diffrn 1.712
_exptl_crystal_density_method 'not measured'
_exptl_crystal_description block
_exptl_crystal_F_000 1480
_exptl_crystal_size_max 0.22
_exptl_crystal_size_mid 0.18
_exptl_crystal_size_min 0.15
_refine_diff_density_max 0.281
_refine_diff_density_min -0.365
_refine_diff_density_rms 0.051
_refine_ls_extinction_method none
_refine_ls_goodness_of_fit_ref 1.095
_refine_ls_hydrogen_treatment mixed
_refine_ls_matrix_type full
_refine_ls_number_parameters 415
_refine_ls_number_reflns 5345
_refine_ls_number_restraints 0
_refine_ls_restrained_S_all 1.095
_refine_ls_R_factor_all 0.0403
_refine_ls_R_factor_gt 0.0306
_refine_ls_shift/su_max 0.002
_refine_ls_shift/su_mean 0.000
_refine_ls_structure_factor_coef Fsqd
_refine_ls_weighting_details 'calc w=1/[\s^2^(Fo^2^)+(0.0076P)^2^+3.5598P] where P=(Fo^2^+2Fc^2^)/3'
_refine_ls_weighting_scheme calc
_refine_ls_wR_factor_gt 0.0536
_refine_ls_wR_factor_ref 0.0568
_reflns_number_gt 4459
_reflns_number_total 5345
_reflns_threshold_expression >2sigma(I)
_cod_data_source_file JSSC-2015-225-391.cif
_cod_data_source_block 4
_cod_depositor_comments
;
The following automatic conversions were performed:

data item '_symmetry_cell_setting' value 'Monoclinic' was changed to
'monoclinic' in accordance with the built-in table derived from the
CIF Core dictionary named 'cif_core.dic' version 2.4.5 last updated
on 2014-11-21.

Automatic conversion script
Id: cif_fix_values 8369 2020-08-20 11:38:08Z andrius 
;
_cod_original_sg_symbol_H-M P2(1)/n
_cod_database_code 1562062

loop_
_symmetry_equiv_pos_as_xyz
'x, y, z'
'-x+1/2, y+1/2, -z+1/2'
'-x, -y, -z'
'x-1/2, -y-1/2, z-1/2'

loop_
_atom_site_label
_atom_site_type_symbol
_atom_site_fract_x
_atom_site_fract_y
_atom_site_fract_z
_atom_site_U_iso_or_equiv
_atom_site_adp_type
_atom_site_occupancy
_atom_site_symmetry_multiplicity
_atom_site_calc_flag
_atom_site_refinement_flags
_atom_site_disorder_assembly
_atom_site_disorder_group
C1 C -0.2406(4) 0.94275(9) 0.9320(2) 0.0333(6) Uani 1 1 d . . .
C2 C -0.3672(4) 0.90973(9) 0.8850(2) 0.0387(7) Uani 1 1 d . . .
H2A H -0.3827 0.8903 0.9457 0.046 Uiso 1 1 calc R . .
H2B H -0.4833 0.9218 0.8646 0.046 Uiso 1 1 calc R . .
C3 C -0.1862(4) 0.85884(8) 0.8093(2) 0.0321(6) Uani 1 1 d . . .
C4 C -0.1704(4) 0.83121(8) 0.7215(2) 0.0367(7) Uani 1 1 d . . .
H4 H -0.2418 0.8339 0.6534 0.044 Uiso 1 1 calc R . .
C5 C -0.0505(4) 0.80006(8) 0.7342(2) 0.0379(7) Uani 1 1 d . . .
H5 H -0.0430 0.7817 0.6746 0.045 Uiso 1 1 calc R . .
C6 C 0.0605(4) 0.79514(8) 0.8340(2) 0.0332(6) Uani 1 1 d . . .
C7 C 0.0458(4) 0.82324(8) 0.9209(2) 0.0390(7) Uani 1 1 d . . .
H7 H 0.1198 0.8210 0.9880 0.047 Uiso 1 1 calc R . .
C8 C -0.0770(4) 0.85460(9) 0.9095(2) 0.0385(7) Uani 1 1 d . . .
H8 H -0.0862 0.8729 0.9694 0.046 Uiso 1 1 calc R . .
C9 C 0.1928(4) 0.75935(8) 0.8376(2) 0.0356(6) Uani 1 1 d . . .
C10 C 0.3457(5) 0.77139(10) 0.7628(3) 0.0490(8) Uani 1 1 d . . .
C11 C 0.2758(5) 0.74994(10) 0.9592(3) 0.0520(9) Uani 1 1 d . . .
C12 C 0.0950(4) 0.72028(8) 0.7951(2) 0.0323(6) Uani 1 1 d . . .
C13 C 0.1651(4) 0.69269(9) 0.7217(2) 0.0357(6) Uani 1 1 d . . .
H13 H 0.2771 0.6974 0.6947 0.043 Uiso 1 1 calc R . .
C14 C 0.0710(4) 0.65802(8) 0.6877(2) 0.0370(7) Uani 1 1 d . . .
H14 H 0.1197 0.6400 0.6374 0.044 Uiso 1 1 calc R . .
C15 C -0.0947(4) 0.65013(8) 0.7281(2) 0.0349(6) Uani 1 1 d . . .
C16 C -0.1649(4) 0.67723(9) 0.8032(2) 0.0428(7) Uani 1 1 d . . .
H16 H -0.2753 0.6721 0.8321 0.051 Uiso 1 1 calc R . .
C17 C -0.0717(4) 0.71180(9) 0.8353(2) 0.0408(7) Uani 1 1 d . . .
H17 H -0.1214 0.7299 0.8850 0.049 Uiso 1 1 calc R . .
C18 C -0.1458(4) 0.59408(9) 0.6037(2) 0.0379(7) Uani 1 1 d . . .
H18A H -0.0275 0.5828 0.6217 0.045 Uiso 1 1 calc R . .
H18B H -0.1391 0.6119 0.5382 0.045 Uiso 1 1 calc R . .
C19 C -0.2760(4) 0.56022(8) 0.5725(2) 0.0342(6) Uani 1 1 d . . .
C20 C 0.1948(4) 0.91775(10) 0.7213(3) 0.0458(8) Uani 1 1 d . . .
H20 H 0.1699 0.9058 0.7904 0.055 Uiso 1 1 calc R . .
C21 C 0.2402(5) 0.89291(10) 0.6316(3) 0.0573(9) Uani 1 1 d . . .
H21 H 0.2468 0.8650 0.6412 0.069 Uiso 1 1 calc R . .
C22 C 0.2749(5) 0.91017(11) 0.5297(3) 0.0571(9) Uani 1 1 d . . .
H22 H 0.3062 0.8940 0.4691 0.069 Uiso 1 1 calc R . .
C23 C 0.2636(4) 0.95210(10) 0.5161(2) 0.0419(7) Uani 1 1 d . . .
C24 C 0.2933(4) 0.97226(12) 0.4108(2) 0.0522(9) Uani 1 1 d . . .
H24 H 0.3215 0.9572 0.3473 0.063 Uiso 1 1 calc R . .
C25 C 0.2809(4) 1.01252(11) 0.4023(2) 0.0523(9) Uani 1 1 d . . .
H25 H 0.2994 1.0249 0.3326 0.063 Uiso 1 1 calc R . .
C26 C 0.2401(4) 1.03700(10) 0.4976(2) 0.0408(7) Uani 1 1 d . . .
C27 C 0.2274(5) 1.07908(11) 0.4939(3) 0.0570(9) Uani 1 1 d . . .
H27 H 0.2479 1.0928 0.4266 0.068 Uiso 1 1 calc R . .
C28 C 0.1852(5) 1.09993(11) 0.5878(3) 0.0634(10) Uani 1 1 d . . .
H28 H 0.1777 1.1280 0.5856 0.076 Uiso 1 1 calc R . .
C29 C 0.1532(5) 1.07901(10) 0.6881(3) 0.0515(8) Uani 1 1 d . . .
H29 H 0.1218 1.0936 0.7516 0.062 Uiso 1 1 calc R . .
C30 C 0.2086(4) 1.01802(9) 0.6028(2) 0.0328(6) Uani 1 1 d . . .
C31 C 0.2198(4) 0.97477(9) 0.6119(2) 0.0311(6) Uani 1 1 d . . .
Cd1 Cd 0.09662(2) 1.001275(6) 0.863335(14) 0.02828(6) Uani 1 1 d . . .
F1 F 0.4100(3) 0.80820(6) 0.7908(2) 0.0694(6) Uani 1 1 d . . .
F2 F 0.2915(3) 0.77307(6) 0.65163(16) 0.0585(5) Uani 1 1 d . . .
F3 F 0.4862(2) 0.74622(6) 0.77195(19) 0.0636(5) Uani 1 1 d . . .
F4 F 0.3882(3) 0.77856(6) 1.00092(17) 0.0725(6) Uani 1 1 d . . .
F5 F 0.1510(3) 0.74555(6) 1.03354(15) 0.0660(6) Uani 1 1 d . . .
F6 F 0.3698(3) 0.71539(6) 0.96110(16) 0.0689(6) Uani 1 1 d . . .
N1 N 0.1853(3) 0.95764(7) 0.71302(18) 0.0336(5) Uani 1 1 d . . .
N2 N 0.1657(3) 1.03924(7) 0.69621(19) 0.0371(6) Uani 1 1 d . . .
O1 O -0.1374(3) 0.95739(6) 0.86503(18) 0.0482(5) Uani 1 1 d . . .
O2 O -0.2570(3) 0.95169(7) 1.03423(17) 0.0517(6) Uani 1 1 d . . .
O3 O -0.3114(3) 0.88857(6) 0.78772(16) 0.0391(5) Uani 1 1 d . . .
O4 O -0.1979(3) 0.61700(6) 0.69969(17) 0.0454(5) Uani 1 1 d . . .
O5 O -0.3805(3) 0.54953(7) 0.64353(18) 0.0519(6) Uani 1 1 d . . .
O6 O -0.2574(3) 0.54591(7) 0.47561(17) 0.0524(6) Uani 1 1 d . . .

loop_
_atom_site_aniso_label
_atom_site_aniso_U_11
_atom_site_aniso_U_22
_atom_site_aniso_U_33
_atom_site_aniso_U_23
_atom_site_aniso_U_13
_atom_site_aniso_U_12
C1 0.0324(16) 0.0345(16) 0.0331(15) 0.0026(12) 0.0025(12) 0.0036(13)
C2 0.0374(17) 0.0423(18) 0.0373(16) -0.0065(13) 0.0085(13) -0.0028(14)
C3 0.0361(16) 0.0282(15) 0.0323(14) -0.0006(11) 0.0042(12) -0.0050(12)
C4 0.0464(18) 0.0343(16) 0.0282(14) -0.0019(12) -0.0058(12) -0.0013(14)
C5 0.0533(19) 0.0304(16) 0.0288(14) -0.0067(12) -0.0050(13) -0.0004(14)
C6 0.0418(17) 0.0260(15) 0.0310(14) -0.0002(11) -0.0036(12) -0.0064(12)
C7 0.0509(19) 0.0334(16) 0.0308(14) -0.0023(12) -0.0103(13) -0.0037(14)
C8 0.0522(19) 0.0334(16) 0.0293(14) -0.0077(12) -0.0012(13) -0.0033(14)
C9 0.0430(17) 0.0292(15) 0.0332(14) -0.0013(12) -0.0065(12) -0.0043(13)
C10 0.0465(19) 0.0377(19) 0.062(2) 0.0008(16) -0.0025(16) -0.0075(15)
C11 0.071(2) 0.0367(19) 0.0451(18) -0.0043(15) -0.0205(18) 0.0035(17)
C12 0.0411(16) 0.0275(15) 0.0273(13) 0.0007(11) -0.0036(12) -0.0031(12)
C13 0.0289(15) 0.0388(17) 0.0395(15) -0.0059(13) 0.0026(12) -0.0051(13)
C14 0.0405(17) 0.0334(16) 0.0376(15) -0.0114(12) 0.0057(13) -0.0013(13)
C15 0.0420(17) 0.0294(15) 0.0335(14) -0.0043(12) 0.0041(12) -0.0070(13)
C16 0.0480(19) 0.0364(17) 0.0463(17) -0.0061(14) 0.0195(14) -0.0094(14)
C17 0.0547(19) 0.0322(16) 0.0368(15) -0.0084(13) 0.0127(14) -0.0028(14)
C18 0.0428(18) 0.0357(17) 0.0362(15) -0.0113(13) 0.0098(13) -0.0081(13)
C19 0.0365(17) 0.0299(16) 0.0356(15) -0.0034(12) -0.0003(13) -0.0023(13)
C20 0.053(2) 0.0424(19) 0.0428(17) 0.0029(14) 0.0060(15) -0.0012(15)
C21 0.070(3) 0.0372(19) 0.065(2) -0.0062(17) 0.0080(19) 0.0003(17)
C22 0.060(2) 0.060(2) 0.052(2) -0.0251(18) 0.0080(17) 0.0054(18)
C23 0.0372(17) 0.059(2) 0.0298(15) -0.0087(14) 0.0029(12) -0.0013(15)
C24 0.054(2) 0.077(3) 0.0270(15) -0.0123(16) 0.0079(14) 0.0012(19)
C25 0.051(2) 0.084(3) 0.0219(14) 0.0092(15) 0.0057(13) -0.0060(18)
C26 0.0375(17) 0.056(2) 0.0289(14) 0.0121(14) 0.0000(12) -0.0057(15)
C27 0.061(2) 0.068(3) 0.0426(19) 0.0266(18) 0.0053(16) -0.0069(19)
C28 0.087(3) 0.041(2) 0.062(2) 0.0193(18) 0.009(2) -0.0079(19)
C29 0.070(2) 0.0383(19) 0.0470(19) -0.0003(15) 0.0087(17) -0.0043(17)
C30 0.0301(15) 0.0430(16) 0.0253(14) 0.0027(12) 0.0015(11) -0.0042(13)
C31 0.0272(15) 0.0405(17) 0.0255(13) -0.0007(12) 0.0009(11) -0.0005(12)
Cd1 0.03500(11) 0.02816(10) 0.02215(9) 0.00202(9) 0.00530(7) 0.00259(10)
F1 0.0549(13) 0.0453(12) 0.1083(17) -0.0054(11) 0.0071(12) -0.0212(10)
F2 0.0603(12) 0.0642(13) 0.0524(11) 0.0122(10) 0.0143(9) -0.0058(10)
F3 0.0407(11) 0.0563(13) 0.0932(15) -0.0030(11) 0.0002(10) 0.0016(10)
F4 0.0850(15) 0.0571(13) 0.0684(13) -0.0158(10) -0.0440(12) -0.0005(11)
F5 0.1030(17) 0.0613(13) 0.0321(9) 0.0036(9) -0.0054(11) 0.0060(12)
F6 0.0977(16) 0.0497(12) 0.0542(12) -0.0030(9) -0.0308(11) 0.0255(11)
N1 0.0370(14) 0.0363(14) 0.0278(11) 0.0024(10) 0.0045(10) -0.0007(11)
N2 0.0435(15) 0.0374(15) 0.0308(12) 0.0005(10) 0.0042(11) -0.0029(12)
O1 0.0518(14) 0.0465(13) 0.0473(12) -0.0026(10) 0.0109(11) -0.0135(11)
O2 0.0613(15) 0.0602(15) 0.0340(11) -0.0105(10) 0.0057(10) -0.0187(12)
O3 0.0465(12) 0.0363(12) 0.0342(10) -0.0059(9) 0.0008(9) 0.0042(10)
O4 0.0524(13) 0.0389(12) 0.0472(12) -0.0181(10) 0.0187(10) -0.0172(10)
O5 0.0597(15) 0.0482(14) 0.0504(13) -0.0144(11) 0.0224(11) -0.0239(11)
O6 0.0680(16) 0.0558(14) 0.0338(11) -0.0136(10) 0.0072(10) -0.0276(12)

loop_
_atom_type_symbol
_atom_type_description
_atom_type_scat_dispersion_real
_atom_type_scat_dispersion_imag
_atom_type_scat_source
C C 0.0033 0.0016 'International Tables Vol C Tables 4.2.6.8 and 6.1.1.4'
H H 0.0000 0.0000 'International Tables Vol C Tables 4.2.6.8 and 6.1.1.4'
N N 0.0061 0.0033 'International Tables Vol C Tables 4.2.6.8 and 6.1.1.4'
O O 0.0106 0.0060 'International Tables Vol C Tables 4.2.6.8 and 6.1.1.4'
F F 0.0171 0.0103 'International Tables Vol C Tables 4.2.6.8 and 6.1.1.4'
Cd Cd -0.8075 1.2024 'International Tables Vol C Tables 4.2.6.8 and 6.1.1.4'

loop_
_geom_angle_atom_site_label_1
_geom_angle_atom_site_label_2
_geom_angle_atom_site_label_3
_geom_angle
_geom_angle_site_symmetry_1
_geom_angle_site_symmetry_3
O1 C1 O2 128.5(3) . .
O1 C1 C2 117.0(2) . .
O2 C1 C2 114.5(2) . .
O3 C2 C1 115.5(2) . .
O3 C2 H2A 108.4 . .
C1 C2 H2A 108.4 . .
O3 C2 H2B 108.4 . .
C1 C2 H2B 108.4 . .
H2A C2 H2B 107.5 . .
O3 C3 C4 115.5(2) . .
O3 C3 C8 125.6(2) . .
C4 C3 C8 118.9(3) . .
C5 C4 C3 120.4(3) . .
C5 C4 H4 119.8 . .
C3 C4 H4 119.8 . .
C4 C5 C6 121.8(3) . .
C4 C5 H5 119.1 . .
C6 C5 H5 119.1 . .
C7 C6 C5 117.5(3) . .
C7 C6 C9 125.4(2) . .
C5 C6 C9 117.1(2) . .
C8 C7 C6 121.2(3) . .
C8 C7 H7 119.4 . .
C6 C7 H7 119.4 . .
C7 C8 C3 120.2(3) . .
C7 C8 H8 119.9 . .
C3 C8 H8 119.9 . .
C10 C9 C6 106.7(2) . .
C10 C9 C11 108.0(3) . .
C6 C9 C11 113.3(2) . .
C10 C9 C12 112.8(2) . .
C6 C9 C12 110.2(2) . .
C11 C9 C12 106.1(2) . .
F1 C10 F3 106.2(3) . .
F1 C10 F2 106.2(3) . .
F3 C10 F2 106.6(3) . .
F1 C10 C9 111.4(3) . .
F3 C10 C9 113.9(3) . .
F2 C10 C9 112.1(3) . .
F5 C11 F4 107.0(3) . .
F5 C11 F6 106.8(3) . .
F4 C11 F6 106.4(3) . .
F5 C11 C9 111.7(3) . .
F4 C11 C9 113.3(3) . .
F6 C11 C9 111.3(3) . .
C13 C12 C17 117.7(3) . .
C13 C12 C9 124.0(3) . .
C17 C12 C9 118.3(2) . .
C12 C13 C14 121.1(3) . .
C12 C13 H13 119.5 . .
C14 C13 H13 119.5 . .
C15 C14 C13 120.4(3) . .
C15 C14 H14 119.8 . .
C13 C14 H14 119.8 . .
O4 C15 C14 124.9(2) . .
O4 C15 C16 116.1(3) . .
C14 C15 C16 119.0(3) . .
C17 C16 C15 120.1(3) . .
C17 C16 H16 119.9 . .
C15 C16 H16 119.9 . .
C16 C17 C12 121.6(3) . .
C16 C17 H17 119.2 . .
C12 C17 H17 119.2 . .
O4 C18 C19 112.0(2) . .
O4 C18 H18A 109.2 . .
C19 C18 H18A 109.2 . .
O4 C18 H18B 109.2 . .
C19 C18 H18B 109.2 . .
H18A C18 H18B 107.9 . .
O5 C19 O6 128.5(3) . .
O5 C19 C18 118.6(2) . .
O6 C19 C18 112.9(3) . .
N1 C20 C21 123.2(3) . .
N1 C20 H20 118.4 . .
C21 C20 H20 118.4 . .
C22 C21 C20 118.8(3) . .
C22 C21 H21 120.6 . .
C20 C21 H21 120.6 . .
C21 C22 C23 120.1(3) . .
C21 C22 H22 120.0 . .
C23 C22 H22 120.0 . .
C22 C23 C31 117.1(3) . .
C22 C23 C24 123.2(3) . .
C31 C23 C24 119.7(3) . .
C25 C24 C23 120.9(3) . .
C25 C24 H24 119.6 . .
C23 C24 H24 119.6 . .
C24 C25 C26 121.6(3) . .
C24 C25 H25 119.2 . .
C26 C25 H25 119.2 . .
C27 C26 C30 117.0(3) . .
C27 C26 C25 124.0(3) . .
C30 C26 C25 119.0(3) . .
C28 C27 C26 120.2(3) . .
C28 C27 H27 119.9 . .
C26 C27 H27 119.9 . .
C27 C28 C29 119.5(3) . .
C27 C28 H28 120.2 . .
C29 C28 H28 120.2 . .
N2 C29 C28 122.5(3) . .
N2 C29 H29 118.7 . .
C28 C29 H29 118.7 . .
N2 C30 C26 122.2(3) . .
N2 C30 C31 118.2(2) . .
C26 C30 C31 119.6(3) . .
N1 C31 C23 122.8(3) . .
N1 C31 C30 117.9(2) . .
C23 C31 C30 119.2(3) . .
O2 Cd1 O6 87.25(8) 3_577 4_676
O2 Cd1 O5 83.36(9) 3_577 2_456
O6 Cd1 O5 144.76(7) 4_676 2_456
O2 Cd1 O1 144.67(7) 3_577 .
O6 Cd1 O1 83.96(9) 4_676 .
O5 Cd1 O1 84.38(8) 2_456 .
O2 Cd1 N1 129.63(8) 3_577 .
O6 Cd1 N1 82.11(8) 4_676 .
O5 Cd1 N1 129.04(8) 2_456 .
O1 Cd1 N1 82.89(8) . .
O2 Cd1 N2 86.20(8) 3_577 .
O6 Cd1 N2 134.86(8) 4_676 .
O5 Cd1 N2 78.37(8) 2_456 .
O1 Cd1 N2 123.33(8) . .
N1 Cd1 N2 68.54(7) . .
C20 N1 C31 118.0(2) . .
C20 N1 Cd1 124.12(19) . .
C31 N1 Cd1 117.85(18) . .
C29 N2 C30 118.5(3) . .
C29 N2 Cd1 124.0(2) . .
C30 N2 Cd1 117.38(19) . .
C1 O1 Cd1 140.44(19) . .
C1 O2 Cd1 125.97(19) . 3_577
C3 O3 C2 116.3(2) . .
C15 O4 C18 115.7(2) . .
C19 O5 Cd1 131.50(19) . 2_446
C19 O6 Cd1 135.0(2) . 4_575

loop_
_geom_bond_atom_site_label_1
_geom_bond_atom_site_label_2
_geom_bond_distance
_geom_bond_site_symmetry_2
C1 O1 1.236(3) .
C1 O2 1.245(3) .
C1 C2 1.522(4) .
C2 O3 1.422(3) .
C2 H2A 0.9700 .
C2 H2B 0.9700 .
C3 O3 1.369(3) .
C3 C4 1.385(4) .
C3 C8 1.386(4) .
C4 C5 1.367(4) .
C4 H4 0.9300 .
C5 C6 1.392(4) .
C5 H5 0.9300 .
C6 C7 1.386(4) .
C6 C9 1.541(4) .
C7 C8 1.386(4) .
C7 H7 0.9300 .
C8 H8 0.9300 .
C9 C10 1.541(4) .
C9 C11 1.541(4) .
C9 C12 1.548(4) .
C10 F1 1.341(3) .
C10 F3 1.339(4) .
C10 F2 1.334(4) .
C11 F5 1.328(4) .
C11 F4 1.335(4) .
C11 F6 1.341(4) .
C12 C13 1.381(4) .
C12 C17 1.392(4) .
C13 C14 1.388(4) .
C13 H13 0.9300 .
C14 C15 1.382(4) .
C14 H14 0.9300 .
C15 O4 1.368(3) .
C15 C16 1.384(4) .
C16 C17 1.377(4) .
C16 H16 0.9300 .
C17 H17 0.9300 .
C18 O4 1.430(3) .
C18 C19 1.512(4) .
C18 H18A 0.9700 .
C18 H18B 0.9700 .
C19 O5 1.232(3) .
C19 O6 1.243(3) .
C20 N1 1.324(4) .
C20 C21 1.393(4) .
C20 H20 0.9300 .
C21 C22 1.362(5) .
C21 H21 0.9300 .
C22 C23 1.397(5) .
C22 H22 0.9300 .
C23 C31 1.404(4) .
C23 C24 1.431(4) .
C24 C25 1.338(5) .
C24 H24 0.9300 .
C25 C26 1.427(4) .
C25 H25 0.9300 .
C26 C27 1.395(5) .
C26 C30 1.414(4) .
C27 C28 1.351(5) .
C27 H27 0.9300 .
C28 C29 1.396(4) .
C28 H28 0.9300 .
C29 N2 1.321(4) .
C29 H29 0.9300 .
C30 N2 1.356(3) .
C30 C31 1.436(4) .
C31 N1 1.352(3) .
Cd1 O2 2.255(2) 3_577
Cd1 O6 2.268(2) 4_676
Cd1 O5 2.269(2) 2_456
Cd1 O1 2.275(2) .
Cd1 N1 2.403(2) .
Cd1 N2 2.408(2) .
O2 Cd1 2.255(2) 3_577
O5 Cd1 2.269(2) 2_446
O6 Cd1 2.2676(19) 4_575

loop_
_geom_torsion_atom_site_label_1
_geom_torsion_atom_site_label_2
_geom_torsion_atom_site_label_3
_geom_torsion_atom_site_label_4
_geom_torsion
_geom_torsion_site_symmetry_1
_geom_torsion_site_symmetry_2
_geom_torsion_site_symmetry_3
_geom_torsion_site_symmetry_4
O1 C1 C2 O3 23.1(4) . . . .
O2 C1 C2 O3 -157.6(3) . . . .
O3 C3 C4 C5 -179.4(3) . . . .
C8 C3 C4 C5 0.8(4) . . . .
C3 C4 C5 C6 -0.8(5) . . . .
C4 C5 C6 C7 -0.2(4) . . . .
C4 C5 C6 C9 -178.9(3) . . . .
C5 C6 C7 C8 1.1(4) . . . .
C9 C6 C7 C8 179.7(3) . . . .
C6 C7 C8 C3 -1.1(5) . . . .
O3 C3 C8 C7 -179.6(3) . . . .
C4 C3 C8 C7 0.2(4) . . . .
C7 C6 C9 C10 -103.1(3) . . . .
C5 C6 C9 C10 75.5(3) . . . .
C7 C6 C9 C11 15.6(4) . . . .
C5 C6 C9 C11 -165.8(3) . . . .
C7 C6 C9 C12 134.2(3) . . . .
C5 C6 C9 C12 -47.2(3) . . . .
C6 C9 C10 F1 49.7(3) . . . .
C11 C9 C10 F1 -72.4(3) . . . .
C12 C9 C10 F1 170.7(2) . . . .
C6 C9 C10 F3 169.7(2) . . . .
C11 C9 C10 F3 47.7(3) . . . .
C12 C9 C10 F3 -69.2(3) . . . .
C6 C9 C10 F2 -69.1(3) . . . .
C11 C9 C10 F2 168.8(2) . . . .
C12 C9 C10 F2 51.9(3) . . . .
C10 C9 C11 F5 170.0(2) . . . .
C6 C9 C11 F5 52.1(3) . . . .
C12 C9 C11 F5 -68.9(3) . . . .
C10 C9 C11 F4 49.1(4) . . . .
C6 C9 C11 F4 -68.8(4) . . . .
C12 C9 C11 F4 170.2(3) . . . .
C10 C9 C11 F6 -70.8(3) . . . .
C6 C9 C11 F6 171.3(3) . . . .
C12 C9 C11 F6 50.3(4) . . . .
C10 C9 C12 C13 18.0(4) . . . .
C6 C9 C12 C13 137.0(3) . . . .
C11 C9 C12 C13 -100.0(3) . . . .
C10 C9 C12 C17 -163.7(3) . . . .
C6 C9 C12 C17 -44.7(3) . . . .
C11 C9 C12 C17 78.3(3) . . . .
C17 C12 C13 C14 1.1(4) . . . .
C9 C12 C13 C14 179.4(3) . . . .
C12 C13 C14 C15 -0.9(4) . . . .
C13 C14 C15 O4 179.8(3) . . . .
C13 C14 C15 C16 -0.2(4) . . . .
O4 C15 C16 C17 -179.0(3) . . . .
C14 C15 C16 C17 1.1(5) . . . .
C15 C16 C17 C12 -0.9(5) . . . .
C13 C12 C17 C16 -0.2(4) . . . .
C9 C12 C17 C16 -178.6(3) . . . .
O4 C18 C19 O5 -17.3(4) . . . .
O4 C18 C19 O6 164.7(3) . . . .
N1 C20 C21 C22 -0.7(5) . . . .
C20 C21 C22 C23 -0.4(5) . . . .
C21 C22 C23 C31 1.4(5) . . . .
C21 C22 C23 C24 -178.2(3) . . . .
C22 C23 C24 C25 -179.9(3) . . . .
C31 C23 C24 C25 0.4(5) . . . .
C23 C24 C25 C26 0.8(5) . . . .
C24 C25 C26 C27 179.4(3) . . . .
C24 C25 C26 C30 -1.3(5) . . . .
C30 C26 C27 C28 -0.5(5) . . . .
C25 C26 C27 C28 178.9(3) . . . .
C26 C27 C28 C29 -0.5(6) . . . .
C27 C28 C29 N2 1.4(6) . . . .
C27 C26 C30 N2 0.7(4) . . . .
C25 C26 C30 N2 -178.7(3) . . . .
C27 C26 C30 C31 -180.0(3) . . . .
C25 C26 C30 C31 0.6(4) . . . .
C22 C23 C31 N1 -1.5(4) . . . .
C24 C23 C31 N1 178.2(3) . . . .
C22 C23 C31 C30 179.3(3) . . . .
C24 C23 C31 C30 -1.1(4) . . . .
N2 C30 C31 N1 0.6(4) . . . .
C26 C30 C31 N1 -178.7(2) . . . .
N2 C30 C31 C23 179.8(3) . . . .
C26 C30 C31 C23 0.5(4) . . . .
C21 C20 N1 C31 0.7(5) . . . .
C21 C20 N1 Cd1 177.6(2) . . . .
C23 C31 N1 C20 0.5(4) . . . .
C30 C31 N1 C20 179.7(3) . . . .
C23 C31 N1 Cd1 -176.6(2) . . . .
C30 C31 N1 Cd1 2.6(3) . . . .
O2 Cd1 N1 C20 114.7(2) 3_577 . . .
O6 Cd1 N1 C20 35.0(2) 4_676 . . .
O5 Cd1 N1 C20 -126.7(2) 2_456 . . .
O1 Cd1 N1 C20 -49.9(2) . . . .
N2 Cd1 N1 C20 -180.0(3) . . . .
O2 Cd1 N1 C31 -68.4(2) 3_577 . . .
O6 Cd1 N1 C31 -148.2(2) 4_676 . . .
O5 Cd1 N1 C31 50.2(2) 2_456 . . .
O1 Cd1 N1 C31 127.0(2) . . . .
N2 Cd1 N1 C31 -3.11(18) . . . .
C28 C29 N2 C30 -1.1(5) . . . .
C28 C29 N2 Cd1 -176.6(3) . . . .
C26 C30 N2 C29 0.0(4) . . . .
C31 C30 N2 C29 -179.3(3) . . . .
C26 C30 N2 Cd1 175.8(2) . . . .
C31 C30 N2 Cd1 -3.5(3) . . . .
O2 Cd1 N2 C29 -45.6(3) 3_577 . . .
O6 Cd1 N2 C29 -127.9(3) 4_676 . . .
O5 Cd1 N2 C29 38.4(3) 2_456 . . .
O1 Cd1 N2 C29 113.6(3) . . . .
N1 Cd1 N2 C29 178.9(3) . . . .
O2 Cd1 N2 C30 138.9(2) 3_577 . . .
O6 Cd1 N2 C30 56.6(2) 4_676 . . .
O5 Cd1 N2 C30 -137.1(2) 2_456 . . .
O1 Cd1 N2 C30 -61.9(2) . . . .
N1 Cd1 N2 C30 3.39(19) . . . .
O2 C1 O1 Cd1 7.0(5) . . . .
C2 C1 O1 Cd1 -173.8(2) . . . .
O2 Cd1 O1 C1 -10.6(4) 3_577 . . .
O6 Cd1 O1 C1 66.0(3) 4_676 . . .
O5 Cd1 O1 C1 -80.7(3) 2_456 . . .
N1 Cd1 O1 C1 148.8(3) . . . .
N2 Cd1 O1 C1 -152.8(3) . . . .
O1 C1 O2 Cd1 -0.8(5) . . . 3_577
C2 C1 O2 Cd1 179.98(18) . . . 3_577
C4 C3 O3 C2 162.3(2) . . . .
C8 C3 O3 C2 -17.9(4) . . . .
C1 C2 O3 C3 79.9(3) . . . .
C14 C15 O4 C18 -13.7(4) . . . .
C16 C15 O4 C18 166.4(3) . . . .
C19 C18 O4 C15 -175.2(2) . . . .
O6 C19 O5 Cd1 -2.5(5) . . . 2_446
C18 C19 O5 Cd1 179.8(2) . . . 2_446
O5 C19 O6 Cd1 6.4(5) . . . 4_575
C18 C19 O6 Cd1 -175.8(2) . . . 4_575
